data_2010499
loop_
_publ_author_name
'Kasemann, O.'
'Stanetty, P.'
'Mereiter, K.'

_publ_section_title
;
 Decahydro-6,6-dimethoxy-1,2,2,4-tetramethylquinolinium Picrate
;
_journal_issue 2
_journal_name_full 'Acta Crystallographica Section C'
_journal_page_first 306
_journal_page_last 308
_journal_paper_doi 10.1107/S0108270194006992
_journal_volume 51
_journal_year 1995
_chemical_formula_sum 'C21 H32 N4 O9'
_chemical_formula_weight 484.51
_space_group_IT_number 14
_space_group_name_Hall '-P 2yn'
_space_group_name_H-M_alt 'P 1 21/n 1'
_symmetry_cell_setting monoclinic
_symmetry_space_group_name_Hall '-P 2yn'
_symmetry_space_group_name_H-M 'P 1 21/n 1'
_atom_type_scat_source IntTabIV
_cell_angle_alpha 90.
_cell_angle_beta 93.38(2)
_cell_angle_gamma 90.
_cell_formula_units_Z 4
_cell_length_a 9.109(3)
_cell_length_b 16.546(5)
_cell_length_c 15.703(5)
_cell_measurement_reflns_used 18
_cell_measurement_temperature 294
_cell_measurement_theta_max 20
_cell_measurement_theta_min 18
_cell_volume 2362.6(13)
_diffrn_measurement_device 'Philips PW100 four-circle'
_diffrn_measurement_method \q-2\q
_diffrn_radiation_type MoK\a
_diffrn_radiation_wavelength 0.71069
_diffrn_reflns_av_R_equivalents 0.029
_diffrn_reflns_limit_h_max 10
_diffrn_reflns_limit_h_min -10
_diffrn_reflns_limit_k_max 19
_diffrn_reflns_limit_k_min 0
_diffrn_reflns_limit_l_max 18
_diffrn_reflns_limit_l_min 0
_diffrn_reflns_number 4478
_diffrn_reflns_theta_max 25
_diffrn_standards_decay_% +-0.8
_diffrn_standards_interval_time 120
_diffrn_standards_number 3
_exptl_absorpt_coefficient_mu 0.10
_exptl_absorpt_correction_type none
_exptl_crystal_colour yellow
_exptl_crystal_density_diffrn 1.362
_exptl_crystal_description block
_exptl_crystal_size_max 0.62
_exptl_crystal_size_mid 0.57
_exptl_crystal_size_min 0.26
_refine_diff_density_max 0.24
_refine_diff_density_min -0.34
_refine_ls_extinction_coef '\c = 0.0017 (3)'
_refine_ls_extinction_method 'F* = F[1 - 0.0001\cF^2^/sin\q]'
_refine_ls_goodness_of_fit_obs 1.93
_refine_ls_hydrogen_treatment refU
_refine_ls_number_parameters 326
_refine_ls_number_reflns 2646
_refine_ls_R_factor_obs 0.060
_refine_ls_shift/esd_max 0.01
_refine_ls_structure_factor_coef F
_refine_ls_weighting_details 'w = 1/[\s^2^(F~o~) + 0.0002]'
_refine_ls_weighting_scheme calc
_refine_ls_wR_factor_obs 0.057
_reflns_number_observed 2646
_reflns_number_total 4162
_reflns_observed_criterion F>4\s(F)
_cod_data_source_file sh1070.cif
_cod_data_source_block sh1070_structure_1_of_1
_cod_depositor_comments
;
The following automatic conversions were performed:

'_refine_ls_weighting_scheme' value '1/[\s^2^(F~o~) + 0.0002]' was
changed to 'calc'. New tag '_refine_ls_weighting_details' was
created. The value of the new tag was set to 'w = 1/[\s^2^(F~o~) +
0.0002]'.

Automatic conversion script
Id: cif_fix_values 3143 2015-03-26 13:38:13Z robertas 
;
_cod_original_sg_symbol_H-M 'P 21/n'
_cod_database_code 2010499

loop_
_space_group_symop_id
_space_group_symop_operation_xyz
1 x,y,z
2 -x+1/2,y+1/2,-z+1/2
3 -x,-y,-z
4 x+1/2,-y+1/2,z+1/2

loop_
_atom_site_label
_atom_site_fract_x
_atom_site_fract_y
_atom_site_fract_z
_atom_site_U_iso_or_equiv
N(1) .3591(2) .31630(10) .26050(10) .0440(10)
C(2) .4997(3) .3276(2) .2120(2) .0510(10)
C(3) .6264(3) .2945(2) .2687(2) .0590(10)
C(4) .6121(3) .2086(2) .2974(2) .0570(10)
C(5) .4700(3) .1995(2) .3447(2) .0480(10)
C(6) .4406(3) .1139(2) .3715(2) .0570(10)
C(7) .3070(3) .1055(2) .4226(2) .0510(10)
C(8) .1726(3) .1405(2) .3732(2) .0560(10)
C(9) .1992(3) .2262(2) .3433(2) .0520(10)
C(10) .3354(3) .2303(2) .2916(2) .0440(10)
C(11) .2245(3) .3468(2) .2112(2) .0610(10)
C(12) .4860(4) .2843(2) .1261(2) .0710(10)
C(13) .5235(4) .4181(2) .2003(2) .0710(10)
C(14) .7488(4) .1840(3) .3523(3) .091(2)
O(15) .3185(2) .14810(10) .49960(10) .0670(10)
C(16) .4451(4) .1297(3) .5562(2) .083(2)
O(17) .2945(3) .02190(10) .4372(2) .0750(10)
C(18) .1897(5) -.0006(3) .4956(3) .102(2)
C(19) .3517(3) .4295(2) .4751(2) .0460(10)
C(20) .3660(3) .4082(2) .5644(2) .0460(10)
C(21) .2909(3) .4448(2) .6267(2) .0520(10)
C(22) .1974(3) .5079(2) .6056(2) .0510(10)
C(23) .1808(3) .5347(2) .5232(2) .0530(10)
C(24) .2533(3) .4975(2) .4607(2) .0470(10)
O(25) .4113(3) .39110(10) .41840(10) .0630(10)
N(26) .4664(3) .3427(2) .5917(2) .0640(10)
O(27) .5730(3) .32820(10) .5521(2) .0800(10)
O(28) .4396(3) .3066(2) .6569(2) .1140(10)
N(29) .1186(3) .5472(2) .6712(2) .0680(10)
O(30) .1346(3) .5219(2) .7443(2) .0840(10)
O(31) .0375(3) .6038(2) .6501(2) .0950(10)
N(32) .2280(3) .5312(2) .3750(2) .0610(10)
O(33) .1215(3) .5748(2) .3608(2) .0820(10)
O(34) .3141(3) .5159(2) .3217(2) .1050(10)
H(1) .3750 .3491 .3107 .044
H(3a) .6303 .3313 .3160 .059
H(3b) .7139 .2999 .2381 .059
H(4) .6055 .1728 .2492 .057
H(5) .4861 .2319 .3950 .048
H(6a) .5217 .0929 .4065 .057
H(6b) .4302 .0835 .3194 .057
H(8a) .0877 .1401 .4067 .056
H(8b) .1536 .1081 .3231 .056
H(9a) .1185 .2449 .3064 .052
H(9b) .2085 .2598 .3932 .052
H(10) .3210 .1961 .2425 .044
H(11a) .2463 .3966 .1833 .081
H(11b) .1494 .3559 .2505 .081
H(11c) .1908 .3076 .1694 .081
H(12a) .4072 .3086 .0918 .096
H(12b) .4660 .2278 .1333 .096
H(12c) .5764 .2907 .0985 .096
H(13a) .4484 .4393 .1610 .096
H(13b) .6184 .4292 .1795 .096
H(13c) .5163 .4432 .2550 .096
H(14a) .7431 .1273 .3643 .122
H(14b) .7559 .2138 .4048 .122
H(14c) .8340 .1946 .3209 .122
H(16a) .4249 .1498 .6116 .091
H(16b) .5347 .1532 .5385 .091
H(16c) .4551 .0720 .5585 .091
H(18a) .1771 -.0581 .4986 .137
H(18b) .0971 .0243 .4795 .137
H(18c) .2253 .0194 .5504 .137
H(21) .3035 .4267 .6847 .051
H(23) .1177 .5798 .5093 .053

loop_
_geom_angle_atom_site_label_1
_geom_angle_atom_site_label_2
_geom_angle_atom_site_label_3
_geom_angle
_geom_angle_publ_flag
C(2) N(1) C(10) 114.2(2) yes
C(2) N(1) C(11) 112.5(2) yes
C(10) N(1) C(11) 110.7(2) yes
N(1) C(2) C(3) 107.0(2) yes
N(1) C(2) C(12) 110.7(2) yes
N(1) C(2) C(13) 107.9(2) yes
C(3) C(2) C(12) 111.6(3) yes
C(3) C(2) C(13) 108.4(3) yes
C(12) C(2) C(13) 111.0(3) yes
C(2) C(3) C(4) 116.2(2) yes
C(3) C(4) C(5) 109.2(3) yes
C(3) C(4) C(14) 109.9(3) yes
C(5) C(4) C(14) 112.5(3) yes
C(4) C(5) C(6) 113.3(3) yes
C(4) C(5) C(10) 112.0(3) yes
C(6) C(5) C(10) 108.4(2) yes
C(5) C(6) C(7) 113.5(3) yes
C(6) C(7) C(8) 110.1(3) yes
C(6) C(7) O(15) 113.2(2) yes
C(6) C(7) O(17) 104.7(3) yes
C(8) C(7) O(15) 105.4(2) yes
C(8) C(7) O(17) 112.7(3) yes
O(15) C(7) O(17) 110.9(3) yes
C(7) C(8) C(9) 112.0(2) yes
C(8) C(9) C(10) 110.9(3) yes
N(1) C(10) C(5) 111.2(2) yes
N(1) C(10) C(9) 110.3(2) yes
C(5) C(10) C(9) 110.3(3) yes
C(7) O(15) C(16) 116.2(2) yes
C(7) O(17) C(18) 115.4(3) yes
C(20) C(19) C(24) 111.1(3) yes
C(20) C(19) O(25) 123.5(3) yes
C(24) C(19) O(25) 125.3(3) yes
C(19) C(20) C(21) 124.5(3) yes
C(19) C(20) N(26) 118.9(3) yes
C(21) C(20) N(26) 116.6(3) yes
C(20) C(21) C(22) 119.5(3) yes
C(21) C(22) C(23) 120.4(3) yes
C(21) C(22) N(29) 119.8(3) yes
C(23) C(22) N(29) 119.8(3) yes
C(22) C(23) C(24) 120.3(3) yes
C(19) C(24) C(23) 124.1(3) yes
C(19) C(24) N(32) 120.2(3) yes
C(23) C(24) N(32) 115.7(3) yes
C(20) N(26) O(27) 120.2(3) yes
C(20) N(26) O(28) 117.0(3) yes
O(27) N(26) O(28) 122.7(3) yes
C(22) N(29) O(30) 118.6(3) yes
C(22) N(29) O(31) 117.9(3) yes
O(30) N(29) O(31) 123.5(3) yes
C(24) N(32) O(33) 118.3(3) yes
C(24) N(32) O(34) 119.0(3) yes
O(33) N(32) O(34) 122.7(3) yes

loop_
_geom_bond_atom_site_label_1
_geom_bond_atom_site_label_2
_geom_bond_distance
_geom_bond_publ_flag
N(1) C(2) 1.540(3) yes
N(1) C(10) 1.524(4) yes
N(1) C(11) 1.498(3) yes
C(2) C(3) 1.518(4) yes
C(2) C(12) 1.526(4) yes
C(2) C(13) 1.526(5) yes
C(3) C(4) 1.499(5) yes
C(4) C(5) 1.537(4) yes
C(4) C(14) 1.527(5) yes
C(5) C(6) 1.506(5) yes
C(5) C(10) 1.529(4) yes
C(6) C(7) 1.503(4) yes
C(7) C(8) 1.524(4) yes
C(7) O(15) 1.398(4) yes
C(7) O(17) 1.408(4) yes
C(8) C(9) 1.518(5) yes
C(9) C(10) 1.524(4) yes
O(15) C(16) 1.446(4) yes
O(17) C(18) 1.412(6) yes
C(19) C(20) 1.444(4) yes
C(19) C(24) 1.448(4) yes
C(19) O(25) 1.244(4) yes
C(20) C(21) 1.368(4) yes
C(20) N(26) 1.466(4) yes
C(21) C(22) 1.375(4) yes
C(22) C(23) 1.368(4) yes
C(22) N(29) 1.444(4) yes
C(23) C(24) 1.362(4) yes
C(24) N(32) 1.462(4) yes
N(26) O(27) 1.208(4) yes
N(26) O(28) 1.222(5) yes
N(29) O(30) 1.222(4) yes
N(29) O(31) 1.226(4) yes
N(32) O(33) 1.219(4) yes
N(32) O(34) 1.207(4) yes
